data_7123581
loop_
_publ_author_name
'Liu, Jin-Hua'
'Lin, Li-Dan'
'Li, Xin-Xiong'
'Zhao, Dan'
'Sun, Yan-Qiong'
'Zheng, Shou-Tian'

_publ_section_title
;
 A nested Cu24@Cu72-based copper-organic polyhedral framework for
 selective adsorption of cationic dyes
;
_journal_name_full 'Chemical Communications'
_journal_paper_doi 10.1039/C9CC03288F
_journal_year 2019
_chemical_formula_sum 'C44 H30 Cu5 N2 O23'
_chemical_formula_weight 1272.40
_space_group_crystal_system cubic
_space_group_IT_number 221
_space_group_name_Hall '-P 4 2 3'
_space_group_name_H-M_alt 'P m -3 m'
_symmetry_space_group_name_Hall '-P 4 2 3'
_symmetry_space_group_name_H-M 'P m -3 m'
_atom_sites_solution_hydrogens mixed
_audit_creation_method SHELXL-2014/7
_audit_update_record
;
2019-05-15 deposited with the CCDC.    2019-05-29 downloaded from the CCDC.
;
_cell_angle_alpha 90
_cell_angle_beta 90
_cell_angle_gamma 90
_cell_formula_units_Z 6
_cell_length_a 27.5914(2)
_cell_length_b 27.5914(2)
_cell_length_c 27.5914(2)
_cell_measurement_reflns_used 56511
_cell_measurement_temperature 175(2)
_cell_measurement_theta_max 66.3615
_cell_measurement_theta_min 7.3565
_cell_volume 21004.9(3)
_computing_structure_refinement 'SHELXL-2014/7 (Sheldrick, 2014)'
_diffrn_ambient_temperature 175(2)
_diffrn_measured_fraction_theta_full 0.990
_diffrn_measured_fraction_theta_max 0.990
_diffrn_measurement_device_type 'Bruker APEX II'
_diffrn_measurement_method 'Omega scan'
_diffrn_radiation_type CuK\a
_diffrn_radiation_wavelength 1.54178
_diffrn_reflns_av_R_equivalents 0.0450
_diffrn_reflns_av_unetI/netI 0.0202
_diffrn_reflns_Laue_measured_fraction_full 0.990
_diffrn_reflns_Laue_measured_fraction_max 0.990
_diffrn_reflns_limit_h_max 27
_diffrn_reflns_limit_h_min -31
_diffrn_reflns_limit_k_max 30
_diffrn_reflns_limit_k_min -32
_diffrn_reflns_limit_l_max 29
_diffrn_reflns_limit_l_min -30
_diffrn_reflns_number 56419
_diffrn_reflns_point_group_measured_fraction_full 0.990
_diffrn_reflns_point_group_measured_fraction_max 0.990
_diffrn_reflns_theta_full 66.540
_diffrn_reflns_theta_max 66.540
_diffrn_reflns_theta_min 7.178
_exptl_absorpt_coefficient_mu 1.104
_exptl_absorpt_correction_T_max 0.7528
_exptl_absorpt_correction_T_min 0.66
_exptl_absorpt_correction_type multi-scan
_exptl_crystal_colour blue
_exptl_crystal_density_diffrn 0.604
_exptl_crystal_density_method 'not measured'
_exptl_crystal_description square
_exptl_crystal_F_000 3822
_exptl_crystal_size_max 0.266
_exptl_crystal_size_mid 0.264
_exptl_crystal_size_min 0.263
_platon_squeeze_details ' ?'
_refine_diff_density_max 0.635
_refine_diff_density_min -0.366
_refine_diff_density_rms 0.069
_refine_ls_extinction_method none
_refine_ls_goodness_of_fit_ref 1.082
_refine_ls_hydrogen_treatment constr
_refine_ls_matrix_type full
_refine_ls_number_parameters 106
_refine_ls_number_reflns 3595
_refine_ls_number_restraints 0
_refine_ls_restrained_S_all 1.082
_refine_ls_R_factor_all 0.0669
_refine_ls_R_factor_gt 0.0616
_refine_ls_shift/su_max 0.001
_refine_ls_shift/su_mean 0.000
_refine_ls_structure_factor_coef Fsqd
_refine_ls_weighting_details 'w=1/[\s^2^(Fo^2^)+(0.1399P)^2^+7.7322P] where P=(Fo^2^+2Fc^2^)/3'
_refine_ls_weighting_scheme calc
_refine_ls_wR_factor_gt 0.2032
_refine_ls_wR_factor_ref 0.2100
_reflns_Friedel_coverage 0.000
_reflns_number_gt 3159
_reflns_number_total 3595
_reflns_threshold_expression 'I > 2\s(I)'
_cod_data_source_file c9cc03288f2.cif
_cod_data_source_block 1_CCDC1
_cod_original_cell_volume 21004.9(5)
_cod_database_code 7123581
_shelx_shelxl_version_number 2014/7
_shelx_space_group_comment
;
The symmetry employed for this shelxl refinement is uniquely defined
by the following loop, which should always be used as a source of
symmetry information in preference to the above space-group names.
They are only intended as comments.
;

loop_
_space_group_symop_operation_xyz
'x, y, z'
'-x, -y, z'
'-x, y, -z'
'x, -y, -z'
'z, x, y'
'z, -x, -y'
'-z, -x, y'
'-z, x, -y'
'y, z, x'
'-y, z, -x'
'y, -z, -x'
'-y, -z, x'
'y, x, -z'
'-y, -x, -z'
'y, -x, z'
'-y, x, z'
'x, z, -y'
'-x, z, y'
'-x, -z, -y'
'x, -z, y'
'z, y, -x'
'z, -y, x'
'-z, y, x'
'-z, -y, -x'
'-x, -y, -z'
'x, y, -z'
'x, -y, z'
'-x, y, z'
'-z, -x, -y'
'-z, x, y'
'z, x, -y'
'z, -x, y'
'-y, -z, -x'
'y, -z, x'
'-y, z, x'
'y, z, -x'
'-y, -x, z'
'y, x, z'
'-y, x, -z'
'y, -x, -z'
'-x, -z, y'
'x, -z, -y'
'x, z, y'
'-x, z, -y'
'-z, -y, x'
'-z, y, -x'
'z, -y, -x'
'z, y, x'

loop_
_atom_site_label
_atom_site_type_symbol
_atom_site_fract_x
_atom_site_fract_y
_atom_site_fract_z
_atom_site_U_iso_or_equiv
_atom_site_adp_type
_atom_site_occupancy
_atom_site_site_symmetry_order
_atom_site_calc_flag
_atom_site_refinement_flags_posn
_atom_site_refinement_flags_adp
_atom_site_refinement_flags_occupancy
Cu1 Cu 0.20423(2) 0.20423(2) 0.0000 0.0600(3) Uani 1 4 d S T P
Cu2 Cu 0.27191(2) 0.27191(2) 0.0000 0.0652(3) Uani 1 4 d S T P
Cu3 Cu 0.5000 0.5000 0.04873(4) 0.0415(3) Uani 1 8 d S T P
O1 O 0.45008(6) 0.45008(6) 0.04034(11) 0.0650(7) Uani 1 2 d S T P
O1W O 0.14991(13) 0.14991(13) 0.0000 0.161(3) Uani 1 4 d S T P
H1WB H 0.1480 0.1216 0.0122 0.193 Uiso 0.25 1 d R U P
H1WA H 0.1340 0.1648 -0.0218 0.193 Uiso 0.25 1 d R U P
O2 O 0.17430(8) 0.24515(9) 0.05008(8) 0.0760(6) Uani 1 1 d . . .
O2W O 0.5000 0.5000 0.1248(2) 0.0876(19) Uani 1 8 d S T P
H2WA H 0.4811 0.4811 0.1402 0.105 Uiso 0.25 2 d R U P
H2WB H 0.5189 0.5189 0.1402 0.105 Uiso 0.25 2 d R U P
O3 O 0.23175(9) 0.30215(9) 0.05028(10) 0.0870(7) Uani 1 1 d . . .
N1 N 0.32684(10) 0.32684(10) 0.0000 0.0660(12) Uani 1 4 d S T P
C1 C 0.43544(11) 0.43544(11) 0.0000 0.0540(12) Uani 1 4 d S T P
C2 C 0.39739(11) 0.39739(11) 0.0000 0.0567(12) Uani 1 4 d S T P
C3 C 0.37884(10) 0.37884(10) 0.04218(18) 0.0918(17) Uani 1 2 d S T P
H3 H 0.3901 0.3901 0.0719 0.110 Uiso 1 2 calc R U P
C4 C 0.34389(11) 0.34389(11) 0.0407(2) 0.0967(18) Uani 1 2 d S T P
H4 H 0.3318 0.3318 0.0697 0.116 Uiso 1 2 calc R U P
C5 C 0.19329(12) 0.28279(13) 0.06540(12) 0.0745(8) Uani 1 1 d . . .
C6 C 0.16788(13) 0.30837(12) 0.10603(13) 0.0778(9) Uani 1 1 d . . .
C7 C 0.18374(19) 0.35373(16) 0.12292(19) 0.1127(16) Uani 1 1 d . . .
H7 H 0.2100 0.3689 0.1082 0.135 Uiso 1 1 calc R U .
C8 C 0.1608(2) 0.3756(2) 0.1608(2) 0.125(3) Uani 1 2 d S T P
H8 H 0.1711 0.4060 0.1711 0.150 Uiso 1 2 calc R U P
C9 C 0.12846(12) 0.28659(17) 0.12846(12) 0.0729(11) Uani 1 2 d S T P
H9 H 0.1169 0.2571 0.1169 0.087 Uiso 1 2 calc R U P

loop_
_atom_site_aniso_label
_atom_site_aniso_U_11
_atom_site_aniso_U_22
_atom_site_aniso_U_33
_atom_site_aniso_U_23
_atom_site_aniso_U_13
_atom_site_aniso_U_12
Cu1 0.0560(4) 0.0560(4) 0.0680(5) 0.000 0.000 -0.0290(3)
Cu2 0.0573(4) 0.0573(4) 0.0810(6) 0.000 0.000 -0.0324(4)
Cu3 0.0279(3) 0.0279(3) 0.0688(6) 0.000 0.000 0.000
O1 0.0571(9) 0.0571(9) 0.0810(18) -0.0015(8) -0.0015(8) -0.0253(12)
O1W 0.100(3) 0.100(3) 0.284(11) 0.000 0.000 -0.063(4)
O2 0.0677(12) 0.0801(14) 0.0801(14) -0.0076(11) 0.0143(10) -0.0249(11)
O2W 0.097(3) 0.097(3) 0.069(4) 0.000 0.000 0.000
O3 0.0790(15) 0.0773(14) 0.1046(18) -0.0088(12) 0.0209(13) -0.0297(12)
N1 0.0597(17) 0.0597(17) 0.079(3) 0.000 0.000 -0.035(2)
C1 0.0383(15) 0.0383(15) 0.085(4) 0.000 0.000 -0.0082(19)
C2 0.0445(16) 0.0445(16) 0.081(4) 0.000 0.000 -0.018(2)
C3 0.100(3) 0.100(3) 0.075(3) -0.0051(13) -0.0051(13) -0.066(3)
C4 0.104(3) 0.104(3) 0.082(3) 0.0051(14) 0.0051(14) -0.067(3)
C5 0.0694(18) 0.079(2) 0.0753(19) 0.0041(16) 0.0054(15) -0.0247(16)
C6 0.0752(19) 0.0688(18) 0.089(2) -0.0022(16) 0.0082(17) -0.0123(15)
C7 0.121(3) 0.083(3) 0.134(4) -0.014(3) 0.035(3) -0.032(2)
C8 0.148(4) 0.079(4) 0.148(4) -0.031(3) 0.041(5) -0.031(3)
C9 0.0747(17) 0.069(2) 0.0747(17) -0.0052(15) 0.003(2) -0.0052(15)

loop_
_atom_type_symbol
_atom_type_description
_atom_type_scat_dispersion_real
_atom_type_scat_dispersion_imag
_atom_type_scat_source
C C 0.0181 0.0091 'International Tables Vol C Tables 4.2.6.8 and 6.1.1.4'
N N 0.0311 0.0180 'International Tables Vol C Tables 4.2.6.8 and 6.1.1.4'
O O 0.0492 0.0322 'International Tables Vol C Tables 4.2.6.8 and 6.1.1.4'
Cu Cu -1.9646 0.5888 'International Tables Vol C Tables 4.2.6.8 and 6.1.1.4'
H H 0.0000 0.0000 'International Tables Vol C Tables 4.2.6.8 and 6.1.1.4'

loop_
_geom_angle_atom_site_label_1
_geom_angle_atom_site_label_2
_geom_angle_atom_site_label_3
_geom_angle
_geom_angle_site_symmetry_1
_geom_angle_site_symmetry_3
O2 Cu1 O2 89.30(15) 38 13
O2 Cu1 O2 167.49(12) 38 26
O2 Cu1 O2 89.34(15) 13 26
O2 Cu1 O2 89.34(15) 38 .
O2 Cu1 O2 167.49(12) 13 .
O2 Cu1 O2 89.30(15) 26 .
O2 Cu1 O1W 96.26(6) 38 .
O2 Cu1 O1W 96.26(6) 13 .
O2 Cu1 O1W 96.26(6) 26 .
O2 Cu1 O1W 96.26(6) . .
O2 Cu1 Cu2 83.74(6) 38 .
O2 Cu1 Cu2 83.74(6) 13 .
O2 Cu1 Cu2 83.74(6) 26 .
O2 Cu1 Cu2 83.74(6) . .
O1W Cu1 Cu2 180.00(14) . .
O3 Cu2 O3 168.69(13) . 13
O3 Cu2 O3 90.01(17) . 26
O3 Cu2 O3 88.88(17) 13 26
O3 Cu2 O3 88.88(17) . 38
O3 Cu2 O3 90.01(17) 13 38
O3 Cu2 O3 168.69(13) 26 38
O3 Cu2 N1 95.65(6) . .
O3 Cu2 N1 95.66(6) 13 .
O3 Cu2 N1 95.66(6) 26 .
O3 Cu2 N1 95.66(7) 38 .
O3 Cu2 Cu1 84.35(6) . .
O3 Cu2 Cu1 84.34(6) 13 .
O3 Cu2 Cu1 84.34(6) 26 .
O3 Cu2 Cu1 84.34(6) 38 .
N1 Cu2 Cu1 180.00(11) . .
O1 Cu3 O1 89.20(2) 2_665 28_655
O1 Cu3 O1 89.20(2) 2_665 27_565
O1 Cu3 O1 166.44(18) 28_655 27_565
O1 Cu3 O1 166.44(18) 2_665 .
O1 Cu3 O1 89.20(2) 28_655 .
O1 Cu3 O1 89.20(2) 27_565 .
O1 Cu3 O2W 96.78(9) 2_665 .
O1 Cu3 O2W 96.78(9) 28_655 .
O1 Cu3 O2W 96.78(9) 27_565 .
O1 Cu3 O2W 96.78(9) . .
O1 Cu3 Cu3 83.22(9) 2_665 25_665
O1 Cu3 Cu3 83.22(9) 28_655 25_665
O1 Cu3 Cu3 83.22(9) 27_565 25_665
O1 Cu3 Cu3 83.22(9) . 25_665
O2W Cu3 Cu3 180.0 . 25_665
C1 O1 Cu3 123.9(3) . .
C5 O2 Cu1 123.0(2) . .
C5 O3 Cu2 122.0(2) . .
C4 N1 C4 118.7(5) 26 .
C4 N1 Cu2 120.6(2) 26 .
C4 N1 Cu2 120.6(2) . .
O1 C1 O1 125.7(4) 26 .
O1 C1 C2 117.2(2) 26 .
O1 C1 C2 117.2(2) . .
C3 C2 C3 116.2(5) . 26
C3 C2 C1 121.9(2) . .
C3 C2 C1 121.9(2) 26 .
C4 C3 C2 120.2(5) . .
N1 C4 C3 122.4(5) . .
O2 C5 O3 126.9(3) . .
O2 C5 C6 116.9(3) . .
O3 C5 C6 116.2(3) . .
C9 C6 C7 118.8(4) . .
C9 C6 C5 119.7(3) . .
C7 C6 C5 121.4(3) . .
C8 C7 C6 120.3(4) . .
C7 C8 C7 121.0(6) . 48
C6 C9 C6 120.7(4) . 48

loop_
_geom_bond_atom_site_label_1
_geom_bond_atom_site_label_2
_geom_bond_distance
_geom_bond_site_symmetry_2
Cu1 O2 1.966(2) 38
Cu1 O2 1.966(2) 13
Cu1 O2 1.966(2) 26
Cu1 O2 1.966(2) .
Cu1 O1W 2.120(5) .
Cu1 Cu2 2.6406(9) .
Cu2 O3 1.962(3) .
Cu2 O3 1.962(3) 13
Cu2 O3 1.962(3) 26
Cu2 O3 1.962(3) 38
Cu2 N1 2.144(4) .
Cu3 O1 1.962(2) 2_665
Cu3 O1 1.962(2) 28_655
Cu3 O1 1.962(2) 27_565
Cu3 O1 1.962(2) .
Cu3 O2W 2.099(7) .
Cu3 Cu3 2.689(2) 25_665
O1 C1 1.251(3) .
O2 C5 1.238(4) .
O3 C5 1.259(4) .
N1 C4 1.305(6) 26
N1 C4 1.305(6) .
C1 O1 1.251(3) 26
C1 C2 1.485(6) .
C2 C3 1.371(5) .
C2 C3 1.371(5) 26
C3 C4 1.364(6) .
C5 C6 1.499(5) .
C6 C9 1.388(4) .
C6 C7 1.405(5) .
C7 C8 1.363(5) .
C8 C7 1.363(5) 48
C9 C6 1.388(4) 48

loop_
_platon_squeeze_void_nr
_platon_squeeze_void_average_x
_platon_squeeze_void_average_y
_platon_squeeze_void_average_z
_platon_squeeze_void_volume
_platon_squeeze_void_count_electrons
1 -0.005 -0.011 -0.007 15301.8 -24.1
